data_7061385
loop_
_publ_author_name
'Ma, Le'
'Guo, Feifan'
'Ma, Jian-Fang'

_publ_section_title
;
 Two Cu(i)-based inorganic--organic complexes assembled with
 polyoxometalate and thiacalix[4]arene for efficient catalytic reactions
;
_journal_issue 15
_journal_name_full 'New Journal of Chemistry'
_journal_page_first 6995
_journal_page_last 7002
_journal_paper_doi 10.1039/D2NJ00290F
_journal_volume 46
_journal_year 2022
_chemical_formula_moiety 'C56 H68 Cu Mo5 N4 O22 S6, 1H2O, 1H3O'
_chemical_formula_sum 'C56 H73 Cu Mo5 N4 O24 S6'
_chemical_formula_weight 1921.78
_space_group_crystal_system orthorhombic
_space_group_IT_number 58
_space_group_name_Hall '-P 2 2n'
_space_group_name_H-M_alt 'P n n m'
_atom_sites_solution_hydrogens mixed
_audit_creation_method SHELXL-2018/3
_audit_update_record
;
2022-03-07 deposited with the CCDC.	2022-03-10 downloaded from the CCDC.
;
_cell_angle_alpha 90
_cell_angle_beta 90
_cell_angle_gamma 90
_cell_formula_units_Z 4
_cell_length_a 41.902(4)
_cell_length_b 12.7850(8)
_cell_length_c 15.3738(9)
_cell_measurement_reflns_used 5680
_cell_measurement_temperature 293(2)
_cell_measurement_theta_max 24.8640
_cell_measurement_theta_min 2.7720
_cell_volume 8236.0(11)
_computing_cell_refinement 'CrysAlisPro 1.171.39.46c (Rigaku OD, 2018)'
_computing_data_collection 'CrysAlisPro 1.171.39.46c (Rigaku OD, 2018)'
_computing_data_reduction 'CrysAlisPro 1.171.39.46c (Rigaku OD, 2018)'
_computing_molecular_graphics 'Bruker SHELXTL'
_computing_publication_material 'SHELXL-2018/3 (Sheldrick, 2018)'
_computing_structure_refinement 'SHELXL-2018/3 (Sheldrick, 2018)'
_computing_structure_solution 'SHELXT 2018/2 (Sheldrick, 2018)'
_diffrn_ambient_temperature 293(2)
_diffrn_detector_area_resol_mean 10.2375
_diffrn_measured_fraction_theta_full 0.997
_diffrn_measured_fraction_theta_max 0.997
_diffrn_measurement_device_type 'Xcalibur, Ruby, Gemini ultra'
_diffrn_measurement_method '\w scans'
_diffrn_radiation_type MoK\a
_diffrn_radiation_wavelength 0.71073
_diffrn_reflns_av_R_equivalents 0.0739
_diffrn_reflns_av_unetI/netI 0.0613
_diffrn_reflns_Laue_measured_fraction_full 0.997
_diffrn_reflns_Laue_measured_fraction_max 0.997
_diffrn_reflns_limit_h_max 50
_diffrn_reflns_limit_h_min -41
_diffrn_reflns_limit_k_max 15
_diffrn_reflns_limit_k_min -13
_diffrn_reflns_limit_l_max 16
_diffrn_reflns_limit_l_min -18
_diffrn_reflns_number 33943
_diffrn_reflns_point_group_measured_fraction_full 0.997
_diffrn_reflns_point_group_measured_fraction_max 0.997
_diffrn_reflns_theta_full 25.242
_diffrn_reflns_theta_max 25.349
_diffrn_reflns_theta_min 2.160
_diffrn_source 'Enhance (Mo) X-ray Source'
_exptl_absorpt_coefficient_mu 1.210
_exptl_absorpt_correction_T_max 1.00000
_exptl_absorpt_correction_T_min 0.57579
_exptl_absorpt_correction_type multi-scan
_exptl_absorpt_process_details
;
CrysAlisPro 1.171.39.46c (Rigaku Oxford Diffraction, 2018)
Empirical absorption correction using spherical harmonics,
 implemented in SCALE3 ABSPACK scaling algorithm.
;
_exptl_crystal_colour bule
_exptl_crystal_density_diffrn 1.550
_exptl_crystal_description block
_exptl_crystal_F_000 3856
_exptl_crystal_size_max 0.3
_exptl_crystal_size_mid 0.2
_exptl_crystal_size_min 0.15
_refine_diff_density_max 1.747
_refine_diff_density_min -2.303
_refine_diff_density_rms 0.178
_refine_ls_extinction_method none
_refine_ls_goodness_of_fit_ref 1.129
_refine_ls_hydrogen_treatment mixed
_refine_ls_matrix_type full
_refine_ls_number_parameters 471
_refine_ls_number_reflns 7826
_refine_ls_number_restraints 128
_refine_ls_restrained_S_all 1.139
_refine_ls_R_factor_all 0.1523
_refine_ls_R_factor_gt 0.1218
_refine_ls_shift/su_max 0.000
_refine_ls_shift/su_mean 0.000
_refine_ls_structure_factor_coef Fsqd
_refine_ls_weighting_details 'w=1/[\s^2^(Fo^2^)+(0.0650P)^2^+185.8524P] where P=(Fo^2^+2Fc^2^)/3'
_refine_ls_weighting_scheme calc
_refine_ls_wR_factor_gt 0.2637
_refine_ls_wR_factor_ref 0.2830
_reflns_Friedel_coverage 0.000
_reflns_number_gt 5725
_reflns_number_total 7826
_reflns_threshold_expression 'I > 2\s(I)'
_cod_data_source_file d2nj00290f2.cif
_cod_data_source_block complex-1
_cod_depositor_comments 'Adding full bibliography for 7061385--7061386.cif.'
_cod_original_cell_volume 8236.0(10)
_cod_database_code 7061385
_shelx_shelxl_version_number 2018/3
_shelx_space_group_comment
;
The symmetry employed for this shelxl refinement is uniquely defined
by the following loop, which should always be used as a source of
symmetry information in preference to the above space-group names.
They are only intended as comments.
;

loop_
_space_group_symop_operation_xyz
'x, y, z'
'-x, -y, z'
'-x+1/2, y+1/2, -z+1/2'
'x+1/2, -y+1/2, -z+1/2'
'-x, -y, -z'
'x, y, -z'
'x-1/2, -y-1/2, z-1/2'
'-x-1/2, y-1/2, z-1/2'

loop_
_atom_site_label
_atom_site_type_symbol
_atom_site_fract_x
_atom_site_fract_y
_atom_site_fract_z
_atom_site_U_iso_or_equiv
_atom_site_adp_type
_atom_site_occupancy
_atom_site_site_symmetry_order
_atom_site_calc_flag
_atom_site_refinement_flags_posn
_atom_site_refinement_flags_adp
_atom_site_refinement_flags_occupancy
_atom_site_disorder_assembly
_atom_site_disorder_group
C1 C 0.1979(2) 0.6510(9) 0.6875(6) 0.030(2) Uani 1 1 d . . . . .
C2 C 0.1833(3) 0.7484(9) 0.6983(7) 0.033(2) Uani 1 1 d . . . . .
C3 C 0.1521(3) 0.753407 0.7299(7) 0.041(3) Uani 1 1 d . . . . .
H3 H 0.142831 0.818574 0.739271 0.050 Uiso 1 1 calc R U . . .
C4 C 0.1346(3) 0.664734 0.7475(8) 0.042(3) Uani 1 1 d . . . . .
C5 C 0.1485(3) 0.569427 0.7274(7) 0.041(3) Uani 1 1 d . . . . .
H5 H 0.136494 0.508833 0.734659 0.050 Uiso 1 1 calc R U . . .
C6 C 0.1800(3) 0.560356 0.6964(7) 0.037(3) Uani 1 1 d . . . . .
C7 C 0.1009(3) 0.671400 0.7866(9) 0.057(4) Uani 1 1 d . U . . .
C8 C 0.0881(4) 0.779387 0.7914(15) 0.108(8) Uani 1 1 d . . . . .
H8A H 0.102503 0.822468 0.824271 0.162 Uiso 1 1 calc R U . . .
H8B H 0.085914 0.807206 0.733758 0.162 Uiso 1 1 calc R U . . .
H8C H 0.067636 0.778390 0.819443 0.162 Uiso 1 1 calc R U . . .
C9 C 0.1034(4) 0.626(2) 0.879209 0.122(8) Uani 1 1 d . U . . .
H9A H 0.111692 0.555970 0.876320 0.183 Uiso 1 1 calc R U . . .
H9B H 0.117461 0.668599 0.913441 0.183 Uiso 1 1 calc R U . . .
H9C H 0.082639 0.624779 0.905533 0.183 Uiso 1 1 calc R U . . .
C10 C 0.0773(4) 0.6076(19) 0.734385 0.144(12) Uani 1 1 d . . . . .
H10A H 0.084805 0.536858 0.729800 0.216 Uiso 1 1 calc R U . . .
H10B H 0.056942 0.608324 0.762944 0.216 Uiso 1 1 calc R U . . .
H10C H 0.075220 0.637140 0.677259 0.216 Uiso 1 1 calc R U . . .
C11 C 0.2516(3) 0.607944 0.7315(11) 0.071(4) Uani 1 1 d . U . . .
H11A H 0.240925 0.555613 0.766730 0.086 Uiso 1 1 calc R U . . .
H11B H 0.270319 0.576107 0.705474 0.086 Uiso 1 1 calc R U . . .
C12 C 0.2608(4) 0.692966 0.7838(12) 0.073(5) Uani 1 1 d . . . . .
H12A H 0.241934 0.726824 0.807372 0.088 Uiso 1 1 calc R U . . .
H12B H 0.272261 0.743718 0.748946 0.088 Uiso 1 1 calc R U . . .
C13 C 0.3228(3) 0.628119 0.8233(8) 0.047(3) Uani 1 1 d . . . . .
C14 C 0.3542(4) 0.6197(19) 0.7038(10) 0.102(8) Uani 1 1 d . . . . .
H14 H 0.356510 0.624433 0.643731 0.122 Uiso 1 1 calc R U . . .
C15 C 0.3799(4) 0.594(2) 0.7522(12) 0.124(10) Uani 1 1 d . . . . .
H15 H 0.399660 0.582670 0.726369 0.149 Uiso 1 1 calc R U . . .
C16 C 0.3761(4) 0.586(2) 0.8404(11) 0.113(9) Uani 1 1 d . . . . .
H16 H 0.393593 0.569418 0.874982 0.135 Uiso 1 1 calc R U . . .
C17 C 0.1985(3) 0.448892 0.500000 0.031(3) Uani 1 2 d S T P . .
C18 C 0.2146(3) 0.4362(8) 0.5774(7) 0.031(2) Uani 1 1 d . . . . .
C19 C 0.2472(3) 0.4154(9) 0.5767(7) 0.038(3) Uani 1 1 d . . . . .
H19 H 0.257838 0.409108 0.629585 0.045 Uiso 1 1 calc R U . . .
C20 C 0.2646(4) 0.403502 0.500000 0.033(3) Uani 1 2 d S T P . .
C21 C 0.2995(5) 0.384(2) 0.500000 0.068(6) Uani 1 2 d S TU P . .
C22 C 0.3042(7) 0.268(3) 0.500000 0.128(9) Uani 1 2 d S TU P . .
H22A H 0.294428 0.238215 0.449055 0.192 Uiso 0.5 1 calc R U P . .
H22B H 0.326580 0.252003 0.499919 0.192 Uiso 1 2 calc R U P . .
H22C H 0.294479 0.238237 0.551026 0.192 Uiso 0.5 1 calc R U P . .
C23 C 0.3158(5) 0.404(3) 0.579391 0.164(11) Uani 1 1 d . U . . .
H23A H 0.302016 0.386869 0.627366 0.246 Uiso 1 1 calc R U . . .
H23B H 0.334652 0.361370 0.582240 0.246 Uiso 1 1 calc R U . . .
H23C H 0.321563 0.476239 0.582240 0.246 Uiso 1 1 calc R U . . .
C24 C 0.1442(5) 0.389(2) 0.500000 0.092(5) Uani 1 2 d DS TU P . .
H24A H 0.149972 0.347744 0.550294 0.110 Uiso 0.5 1 calc R U P . .
H24B H 0.149972 0.347744 0.449706 0.110 Uiso 0.5 1 calc R U P . .
C25 C 0.1080(6) 0.390(3) 0.500000 0.123(6) Uani 1 2 d DS TU P . .
C26 C 0.2052(4) 0.856994 0.500000 0.040(4) Uani 1 2 d S T P . .
C27 C 0.2221(3) 0.8579(9) 0.5769(7) 0.036(3) Uani 1 1 d . . . . .
C28 C 0.2549(3) 0.8681(8) 0.5775(7) 0.036(3) Uani 1 1 d . . . . .
H28 H 0.265469 0.872373 0.630661 0.043 Uiso 1 1 calc R U . . .
C29 C 0.2731(4) 0.872148 0.500000 0.037(4) Uani 1 2 d S T P . .
C30 C 0.3089(5) 0.876535 0.500000 0.061(5) Uani 1 2 d S TU P . .
C31 C 0.3222(4) 0.919(2) 0.580976 0.159(12) Uani 1 1 d . U . . .
H31A H 0.311876 0.886006 0.629731 0.238 Uiso 1 1 calc R U . . .
H31B H 0.344657 0.904733 0.583117 0.238 Uiso 1 1 calc R U . . .
H31C H 0.318623 0.992795 0.583113 0.238 Uiso 1 1 calc R U . . .
C32 C 0.3217(7) 0.762(2) 0.500000 0.111(8) Uani 1 2 d S TU P . .
H32A H 0.314338 0.726487 0.448810 0.167 Uiso 0.5 1 calc R U P . .
H32B H 0.344630 0.762932 0.500413 0.167 Uiso 1 2 calc R U P . .
H32C H 0.314092 0.726191 0.550778 0.167 Uiso 0.5 1 calc R U P . .
C33 C 0.1551(5) 0.759027 0.500000 0.081(6) Uani 1 2 d DS TU P . .
H33A H 0.160681 0.718514 0.551098 0.097 Uiso 0.5 1 calc R U P . .
H33B H 0.160681 0.718514 0.448902 0.097 Uiso 0.5 1 calc R U P . .
C34 C 0.1192(5) 0.781(2) 0.500000 0.098(6) Uani 1 2 d DS TU P . .
N1 N 0.3261(3) 0.6381(11) 0.7383(7) 0.064(3) Uani 1 1 d . . . . .
N2 N 0.3476(3) 0.6009(11) 0.8778(7) 0.067(4) Uani 1 1 d . . . . .
O1 O 0.22954(17) 0.6462(6) 0.6617(5) 0.0379(18) Uani 1 1 d . U . . .
O2 O 0.1661(3) 0.4728(12) 0.500000 0.060(3) Uani 1 2 d S TU P . .
O3 O 0.1727(3) 0.8569(12) 0.500000 0.062(4) Uani 1 2 d S T P . .
O4 O 0.0884(9) 0.301(3) 0.500000 0.118(9) Uani 0.6 2 d DS TU P . .
H4 H 0.072869 0.310930 0.468801 0.177 Uiso 0.25 1 calc R U P . .
O4' O 0.0904(13) 0.489(4) 0.500000 0.105(15) Uani 0.4 2 d DS TU P . .
O5 O 0.102(3) 0.859(8) 0.458(9) 0.092(9) Uani 0.1 1 d D U P . .
O5' O 0.1072(4) 0.8917(12) 0.4637(11) 0.022(4) Uani 0.4 1 d . U P . .
O6 O 0.3955(3) 0.4088(12) 0.500000 0.073(5) Uani 1 2 d S T P . .
O7 O 0.4030(3) 0.6192(12) 0.500000 0.073(4) Uani 1 2 d S T P . .
O8 O 0.4028(4) 0.8368(15) 0.500000 0.105(6) Uani 1 2 d S TU P . .
O9 O 0.4370(2) 0.7249(10) 0.6268(9) 0.091(4) Uani 1 1 d . . . . .
O10 O 0.4647(3) 0.6238(13) 0.7569(8) 0.118(5) Uani 1 1 d . U . . .
O11 O 0.5008(2) 0.7067(8) 0.6207(7) 0.074(3) Uani 1 1 d . . . . .
O12 O 0.500000 0.500000 0.6455(8) 0.056(3) Uani 1 2 d S T P . .
O13 O 0.4362(2) 0.5121(8) 0.6193(6) 0.061(3) Uani 1 1 d . . . . .
O14 O 0.4672(2) 0.6208(9) 0.500000 0.044(3) Uani 1 2 d S T P . .
O15 O 0.4606(3) 0.3792(8) 0.500000 0.042(3) Uani 1 2 d S T P . .
O16 O 0.4661(4) 0.1672(12) 0.500000 0.112(8) Uani 1 2 d S T P . .
O17 O 0.5312(4) 0.1727(12) 0.500000 0.103(7) Uani 1 2 d S T P . .
S1 S 0.19483(8) 0.4332(2) 0.6803(2) 0.0415(7) Uani 1 1 d . . . . .
S2 S 0.20300(8) 0.8683(2) 0.6814(2) 0.0455(8) Uani 1 1 d . . . . .
S3 S 0.28690(8) 0.6465(3) 0.8753(2) 0.0467(8) Uani 1 1 d . . . . .
Cu1 Cu 0.34359(6) 0.5859(3) 1.000000 0.0666(8) Uani 1 2 d S T P . .
Mo1 Mo 0.42873(3) 0.48249(13) 0.500000 0.0468(4) Uani 1 2 d S T P . .
Mo2 Mo 0.42709(5) 0.73606(18) 0.500000 0.1074(12) Uani 1 2 d S T P . .
Mo3 Mo 0.46984(3) 0.60681(12) 0.64953(9) 0.0666(4) Uani 1 1 d . . . . .
Mo4 Mo 0.49032(4) 0.27185(13) 0.500000 0.0623(6) Uani 1 2 d S T P . .
H4' H 0.073(5) 0.44(2) 0.48(3) 0.050 Uiso 0.25 1 d D U P . .
H55 H 0.083(4) 0.925(14) 0.500000 0.050 Uiso 1 2 d S U P . .

loop_
_atom_site_aniso_label
_atom_site_aniso_U_11
_atom_site_aniso_U_22
_atom_site_aniso_U_33
_atom_site_aniso_U_23
_atom_site_aniso_U_13
_atom_site_aniso_U_12
C1 0.029(5) 0.043(6) 0.019(5) 0.002(5) 0.001(4) 0.002(5)
C2 0.035(6) 0.043(6) 0.022(5) -0.003(5) 0.002(5) 0.003(5)
C3 0.050(7) 0.048(7) 0.027(6) -0.006(5) 0.007(5) 0.007(6)
C4 0.033(6) 0.059(8) 0.035(6) -0.008(6) 0.012(5) 0.006(6)
C5 0.041(6) 0.049(7) 0.034(6) -0.004(6) 0.008(5) -0.008(5)
C6 0.038(6) 0.050(7) 0.021(5) 0.000(5) 0.000(5) -0.003(5)
C7 0.034(7) 0.073(9) 0.062(9) -0.020(8) 0.014(6) 0.000(6)
C8 0.063(11) 0.111(15) 0.15(2) 0.009(14) 0.059(12) 0.026(11)
C9 0.072(12) 0.20(2) 0.094(14) 0.046(16) 0.040(11) 0.035(14)
C10 0.042(9) 0.21(3) 0.18(3) -0.11(2) 0.037(13) -0.037(13)
C11 0.035(7) 0.087(11) 0.092(12) -0.013(9) -0.008(7) 0.005(7)
C12 0.055(9) 0.067(10) 0.098(13) -0.012(10) 0.010(9) 0.007(8)
C13 0.044(7) 0.065(9) 0.033(6) 0.002(6) 0.004(5) -0.001(6)
C14 0.054(10) 0.21(2) 0.037(8) 0.010(12) 0.009(8) -0.022(13)
C15 0.045(9) 0.27(3) 0.058(11) -0.003(16) 0.023(9) -0.009(14)
C16 0.034(8) 0.25(3) 0.056(10) 0.011(14) 0.002(7) 0.021(12)
C17 0.028(7) 0.036(8) 0.028(8) 0.000 0.000 0.010(6)
C18 0.034(6) 0.030(5) 0.030(6) 0.002(5) 0.000(5) 0.001(4)
C19 0.040(6) 0.042(7) 0.031(6) 0.003(5) -0.003(5) 0.008(5)
C20 0.031(8) 0.043(9) 0.026(8) 0.000 0.000 0.001(7)
C21 0.038(9) 0.114(16) 0.053(11) 0.000 0.000 0.037(11)
C22 0.079(14) 0.15(2) 0.158(18) 0.000 0.000 0.030(15)
C23 0.060(12) 0.35(3) 0.081(13) -0.077(18) -0.017(10) 0.033(18)
C24 0.065(8) 0.103(10) 0.107(10) 0.000 0.000 -0.002(8)
C25 0.101(10) 0.126(11) 0.142(11) 0.000 0.000 -0.002(10)
C26 0.041(9) 0.034(9) 0.044(10) 0.000 0.000 -0.010(7)
C27 0.039(6) 0.035(6) 0.033(6) -0.003(5) 0.006(5) -0.005(5)
C28 0.045(7) 0.035(6) 0.028(6) -0.002(5) 0.000(5) -0.007(5)
C29 0.041(9) 0.039(9) 0.031(8) 0.000 0.000 -0.010(7)
C30 0.046(10) 0.077(13) 0.060(12) 0.000 0.000 -0.001(10)
C31 0.044(10) 0.33(3) 0.105(16) -0.10(2) 0.013(10) -0.043(16)
C32 0.092(15) 0.108(16) 0.134(17) 0.000 0.000 0.007(14)
C33 0.053(9) 0.083(11) 0.107(12) 0.000 0.000 -0.022(9)
C34 0.077(9) 0.098(10) 0.119(10) 0.000 0.000 -0.014(8)
N1 0.051(7) 0.103(10) 0.038(6) 0.005(7) 0.002(5) -0.001(7)
N2 0.051(7) 0.115(11) 0.036(6) 0.003(7) -0.005(5) 0.007(7)
O1 0.024(4) 0.052(5) 0.037(4) -0.004(4) 0.004(3) 0.004(3)
O2 0.037(6) 0.083(9) 0.061(8) 0.000 0.000 0.012(6)
O3 0.032(7) 0.077(10) 0.078(10) 0.000 0.000 0.000(6)
O4 0.112(10) 0.117(10) 0.125(10) 0.000 0.000 -0.013(6)
O4' 0.105(16) 0.104(16) 0.108(16) 0.000 0.000 0.001(6)
O5 0.090(9) 0.092(9) 0.094(9) 0.000(3) 0.000(3) -0.001(3)
O5' 0.020(4) 0.027(5) 0.019(4) 0.004(3) -0.002(3) 0.005(3)
O6 0.021(6) 0.072(10) 0.126(14) 0.000 0.000 -0.006(6)
O7 0.030(7) 0.072(10) 0.116(13) 0.000 0.000 0.022(7)
O8 0.056(9) 0.090(11) 0.168(15) 0.000 0.000 0.015(9)
O9 0.052(6) 0.099(9) 0.122(10) -0.034(8) 0.018(7) 0.031(6)
O10 0.092(9) 0.191(13) 0.071(8) -0.063(8) 0.019(7) 0.005(9)
O11 0.043(5) 0.081(7) 0.098(8) -0.047(7) 0.003(6) 0.008(5)
O12 0.053(8) 0.083(10) 0.033(6) 0.000 0.000 0.008(7)
O13 0.038(5) 0.080(7) 0.067(6) -0.002(5) 0.024(5) 0.006(5)
O14 0.023(5) 0.047(7) 0.061(8) 0.000 0.000 0.007(5)
O15 0.036(6) 0.033(6) 0.057(7) 0.000 0.000 0.012(5)
O16 0.044(9) 0.050(9) 0.24(3) 0.000 0.000 -0.006(7)
O17 0.050(9) 0.054(9) 0.21(2) 0.000 0.000 0.037(8)
S1 0.0481(17) 0.0424(16) 0.0342(15) 0.0061(13) 0.0101(13) 0.0061(13)
S2 0.0526(18) 0.0429(17) 0.0412(17) -0.0105(14) 0.0172(14) -0.0085(14)
S3 0.0431(17) 0.064(2) 0.0332(15) -0.0039(15) -0.0029(13) 0.0087(15)
Cu1 0.0525(15) 0.107(2) 0.0399(13) 0.000 0.000 0.0075(15)
Mo1 0.0226(7) 0.0527(9) 0.0649(11) 0.000 0.000 0.0060(6)
Mo2 0.0342(10) 0.0579(13) 0.230(4) 0.000 0.000 0.0194(9)
Mo3 0.0450(7) 0.0963(11) 0.0585(8) -0.0304(8) 0.0088(6) 0.0140(7)
Mo4 0.0290(8) 0.0421(9) 0.1157(17) 0.000 0.000 0.0058(7)

loop_
_atom_type_symbol
_atom_type_description
_atom_type_scat_dispersion_real
_atom_type_scat_dispersion_imag
_atom_type_scat_source
C C 0.0033 0.0016 'International Tables Vol C Tables 4.2.6.8 and 6.1.1.4'
H H 0.0000 0.0000 'International Tables Vol C Tables 4.2.6.8 and 6.1.1.4'
N N 0.0061 0.0033 'International Tables Vol C Tables 4.2.6.8 and 6.1.1.4'
O O 0.0106 0.0060 'International Tables Vol C Tables 4.2.6.8 and 6.1.1.4'
S S 0.1246 0.1234 'International Tables Vol C Tables 4.2.6.8 and 6.1.1.4'
Cu Cu 0.3201 1.2651 'International Tables Vol C Tables 4.2.6.8 and 6.1.1.4'
Mo Mo -1.6832 0.6857 'International Tables Vol C Tables 4.2.6.8 and 6.1.1.4'

loop_
_geom_angle_atom_site_label_1
_geom_angle_atom_site_label_2
_geom_angle_atom_site_label_3
_geom_angle
_geom_angle_site_symmetry_1
_geom_angle_site_symmetry_3
_geom_angle_publ_flag
O1 C1 C6 120.6(9) . . ?
O1 C1 C2 119.6(10) . . ?
C6 C1 C2 119.7(9) . . ?
C1 C2 C3 119.5(9) . . ?
C1 C2 S2 123.6(8) . . ?
C3 C2 S2 116.8(7) . . ?
C4 C3 C2 121.9(7) . . ?
C3 C4 C5 117.1(9) . . ?
C3 C4 C7 121.4(5) . . ?
C5 C4 C7 121.5(6) . . ?
C4 C5 C6 122.9(6) . . ?
C1 C6 C5 118.2(6) . . ?
C1 C6 S1 124.5(8) . . ?
C5 C6 S1 117.1(4) . . ?
C8 C7 C10 107.0(15) . . ?
C8 C7 C4 113.8(7) . . ?
C10 C7 C4 111.3(10) . . ?
C8 C7 C9 109.2(15) . . ?
C10 C7 C9 109.3(11) . . ?
C4 C7 C9 106.2(11) . . ?
C12 C11 O1 109.0(7) . . ?
C11 C12 S3 110.1(6) . . ?
N1 C13 N2 123.0(12) . . ?
N1 C13 S3 122.7(10) . . ?
N2 C13 S3 114.2(9) . . ?
N1 C14 C15 122.4(15) . . ?
C14 C15 C16 118.2(16) . . ?
N2 C16 C15 121.1(16) . . ?
C18 C17 C18 119.4(13) . 6_556 ?
C18 C17 O2 120.3(7) . . ?
C18 C17 O2 120.3(7) 6_556 . ?
C17 C18 C19 119.9(10) . . ?
C17 C18 S1 122.6(9) . . ?
C19 C18 S1 117.2(8) . . ?
C18 C19 C20 122.6(11) . . ?
C19 C20 C19 115.6(14) . 6_556 ?
C19 C20 C21 122.2(7) . . ?
C19 C20 C21 122.2(7) 6_556 . ?
C23 C21 C23 119(2) . 6_556 ?
C23 C21 C20 116.2(11) . . ?
C23 C21 C20 116.2(11) 6_556 . ?
C23 C21 C22 96.6(17) . . ?
C23 C21 C22 96.6(17) 6_556 . ?
C20 C21 C22 107(2) . . ?
O2 C24 C25 130(2) . . ?
O4 C25 O4' 114(3) . . ?
O4 C25 C24 125(3) . . ?
O4' C25 C24 121(3) . . ?
O3 C26 C27 120.9(8) . 6_556 ?
O3 C26 C27 120.9(8) . . ?
C27 C26 C27 118.2(15) 6_556 . ?
C26 C27 C28 121.2(11) . . ?
C26 C27 S2 122.6(9) . . ?
C28 C27 S2 115.4(9) . . ?
C27 C28 C29 122.1(11) . . ?
C28 C29 C28 114.9(15) 6_556 . ?
C28 C29 C30 122.6(7) 6_556 . ?
C28 C29 C30 122.6(7) . . ?
C31 C30 C31 116.3(17) . 6_556 ?
C31 C30 C29 113.1(10) . . ?
C31 C30 C29 113.1(10) 6_556 . ?
C31 C30 C32 102.4(15) . . ?
C31 C30 C32 102.4(15) 6_556 . ?
C29 C30 C32 108.0(14) . . ?
O3 C33 C34 110.0(13) . . ?
O5 C34 O5 55(10) 6_556 . ?
O5 C34 C33 130(6) 6_556 . ?
O5 C34 C33 130(6) . . ?
O5 C34 O5' 51(6) 6_556 . ?
O5 C34 O5' 17(6) . . ?
C33 C34 O5' 118.1(17) . . ?
O5 C34 O5' 17(6) 6_556 6_556 ?
O5 C34 O5' 51(6) . 6_556 ?
C33 C34 O5' 118.1(17) . 6_556 ?
O5' C34 O5' 40.7(14) . 6_556 ?
C14 N1 C13 118.6(13) . . ?
C16 N2 C13 116.6(12) . . ?
C16 N2 Cu1 119.2(10) . . ?
C13 N2 Cu1 124.2(9) . . ?
C1 O1 C11 113.6(9) . . ?
C17 O2 C24 118.1(15) . . ?
C26 O3 C33 120.6(12) . . ?
O5 O5 O5' 22(5) 6_556 6_556 ?
O5 O5 C34 62(6) 6_556 . ?
O5' O5 C34 73(4) 6_556 . ?
O5' O5' O5 22(5) 6_556 6_556 ?
O5' O5' C34 69.7(7) 6_556 . ?
O5 O5' C34 56(2) 6_556 . ?
Mo2 O7 Mo1 114.2(6) . . ?
Mo2 O9 Mo3 110.8(5) . . ?
Mo3 O11 Mo4 117.5(5) . 5_666 ?
Mo3 O12 Mo3 176.2(7) . 2_665 ?
Mo1 O13 Mo3 118.9(5) . . ?
Mo2 O14 Mo4 101.1(5) . 5_666 ?
Mo2 O14 Mo3 95.0(3) . . ?
Mo4 O14 Mo3 90.6(3) 5_666 . ?
Mo2 O14 Mo3 95.0(3) . 6_556 ?
Mo4 O14 Mo3 90.6(3) 5_666 6_556 ?
Mo3 O14 Mo3 169.6(5) . 6_556 ?
Mo2 O14 Mo1 88.9(4) . . ?
Mo4 O14 Mo1 170.0(5) 5_666 . ?
Mo3 O14 Mo1 88.5(3) . . ?
Mo3 O14 Mo1 88.5(3) 6_556 . ?
Mo4 O15 Mo1 176.8(7) . . ?
Mo2 O17 Mo4 109.8(7) 5_666 . ?
C6 S1 C18 105.6(5) . . ?
C2 S2 C27 106.0(5) . . ?
C13 S3 C12 101.8(7) . . ?
N2 Cu1 N2 164.6(9) . 6_557 ?
O6 Mo1 O15 101.3(6) . . ?
O6 Mo1 O13 104.4(3) . . ?
O15 Mo1 O13 91.3(3) . . ?
O6 Mo1 O13 104.4(3) . 6_556 ?
O15 Mo1 O13 91.3(3) . 6_556 ?
O13 Mo1 O13 149.9(6) . 6_556 ?
O6 Mo1 O7 92.4(6) . . ?
O15 Mo1 O7 166.3(5) . . ?
O13 Mo1 O7 85.3(3) . . ?
O13 Mo1 O7 85.3(3) 6_556 . ?
O6 Mo1 O14 166.5(6) . . ?
O15 Mo1 O14 92.3(4) . . ?
O13 Mo1 O14 75.0(3) . . ?
O13 Mo1 O14 75.0(3) 6_556 . ?
O7 Mo1 O14 74.1(5) . . ?
O8 Mo2 O7 107.5(8) . . ?
O8 Mo2 O9 100.7(3) . . ?
O7 Mo2 O9 93.3(4) . . ?
O8 Mo2 O9 100.7(3) . 6_556 ?
O7 Mo2 O9 93.3(4) . 6_556 ?
O9 Mo2 O9 154.6(6) . 6_556 ?
O8 Mo2 O17 94.6(8) . 5_666 ?
O7 Mo2 O17 157.8(5) . 5_666 ?
O9 Mo2 O17 82.3(4) . 5_666 ?
O9 Mo2 O17 82.3(4) 6_556 5_666 ?
O8 Mo2 O14 169.6(7) . . ?
O7 Mo2 O14 82.9(5) . . ?
O9 Mo2 O14 78.3(3) . . ?
O9 Mo2 O14 78.2(3) 6_556 . ?
O17 Mo2 O14 74.9(5) 5_666 . ?
O10 Mo3 O12 102.3(7) . . ?
O10 Mo3 O11 103.4(6) . . ?
O12 Mo3 O11 91.2(3) . . ?
O10 Mo3 O13 103.1(6) . . ?
O12 Mo3 O13 91.6(3) . . ?
O11 Mo3 O13 152.0(5) . . ?
O10 Mo3 O9 89.3(7) . . ?
O12 Mo3 O9 168.4(5) . . ?
O11 Mo3 O9 85.6(5) . . ?
O13 Mo3 O9 86.1(5) . . ?
O10 Mo3 O14 164.4(6) . . ?
O12 Mo3 O14 93.2(4) . . ?
O11 Mo3 O14 75.2(4) . . ?
O13 Mo3 O14 76.8(4) . . ?
O9 Mo3 O14 75.2(5) . . ?
O16 Mo4 O15 100.6(6) . . ?
O16 Mo4 O11 103.4(3) . 2_665 ?
O15 Mo4 O11 91.4(3) . 2_665 ?
O16 Mo4 O11 103.4(3) . 5_666 ?
O15 Mo4 O11 91.4(3) . 5_666 ?
O11 Mo4 O11 152.1(6) 2_665 5_666 ?
O16 Mo4 O17 90.7(7) . . ?
O15 Mo4 O17 168.7(6) . . ?
O11 Mo4 O17 86.0(3) 2_665 . ?
O11 Mo4 O17 86.0(3) 5_666 . ?
O16 Mo4 O14 164.9(6) . 5_666 ?
O15 Mo4 O14 94.5(5) . 5_666 ?
O11 Mo4 O14 76.1(3) 2_665 5_666 ?
O11 Mo4 O14 76.1(3) 5_666 5_666 ?
O17 Mo4 O14 74.1(5) . 5_666 ?

loop_
_geom_bond_atom_site_label_1
_geom_bond_atom_site_label_2
_geom_bond_distance
_geom_bond_site_symmetry_2
_geom_bond_publ_flag
C1 O1 1.385(12) . ?
C1 C6 1.388(12) . ?
C1 C2 1.397(15) . ?
C2 C3 1.397(16) . ?
C2 S2 1.762(11) . ?
C3 C4 1.377(9) . ?
C4 C5 1.386(7) . ?
C4 C7 1.535(16) . ?
C5 C6 1.407(16) . ?
C6 S1 1.759(5) . ?
C7 C8 1.483(7) . ?
C7 C10 1.512(19) . ?
C7 C9 1.541(16) . ?
C11 C12 1.406(15) . ?
C11 O1 1.499(16) . ?
C12 S3 1.879(16) . ?
C13 N1 1.321(16) . ?
C13 N2 1.378(16) . ?
C13 S3 1.719(12) . ?
C14 N1 1.312(19) . ?
C14 C15 1.35(2) . ?
C15 C16 1.37(2) . ?
C16 N2 1.340(19) . ?
C17 C18 1.378(13) . ?
C17 C18 1.378(13) 6_556 ?
C17 O2 1.392(18) . ?
C18 C19 1.391(15) . ?
C18 S1 1.787(11) . ?
C19 C20 1.394(14) . ?
C20 C21 1.49(2) . ?
C21 C23 1.420(16) . ?
C21 C23 1.420(16) 6_556 ?
C21 C22 1.50(4) . ?
C24 O2 1.41(3) . ?
C24 C25 1.515(18) . ?
C25 O4 1.408(10) . ?
C25 O4' 1.47(6) . ?
C26 O3 1.36(2) . ?
C26 C27 1.377(14) 6_556 ?
C26 C27 1.377(14) . ?
C27 C28 1.383(15) . ?
C27 S2 1.800(11) . ?
C28 C29 1.414(14) . ?
C29 C30 1.50(2) . ?
C30 C31 1.466(14) . ?
C30 C31 1.466(14) 6_556 ?
C30 C32 1.56(3) . ?
C33 O3 1.452(17) . ?
C33 C34 1.527(18) . ?
C34 O5 1.398(10) 6_556 ?
C34 O5 1.398(10) . ?
C34 O5' 1.60(3) . ?
C34 O5' 1.60(3) 6_556 ?
N2 Cu1 1.896(11) . ?
O5 O5 1.3(3) 6_556 ?
O5 O5' 1.30(13) 6_556 ?
O5' O5' 1.12(3) 6_556 ?
O6 Mo1 1.680(13) . ?
O7 Mo2 1.804(15) . ?
O7 Mo1 2.055(13) . ?
O8 Mo2 1.643(17) . ?
O9 Mo2 1.998(14) . ?
O9 Mo3 2.072(11) . ?
O10 Mo3 1.679(12) . ?
O11 Mo3 1.875(11) . ?
O11 Mo4 1.912(12) 5_666 ?
O12 Mo3 1.8617(14) . ?
O12 Mo3 1.8618(14) 2_665 ?
O13 Mo1 1.899(10) . ?
O13 Mo3 1.914(10) . ?
O14 Mo2 2.236(11) . ?
O14 Mo4 2.247(11) 5_666 ?
O14 Mo3 2.3084(17) . ?
O14 Mo3 2.3085(17) 6_556 ?
O14 Mo1 2.394(11) . ?
O15 Mo4 1.853(10) . ?
O15 Mo1 1.879(10) . ?
O16 Mo4 1.680(15) . ?
O17 Mo2 2.100(18) 5_666 ?
O17 Mo4 2.131(13) . ?

loop_
_geom_hbond_atom_site_label_D
_geom_hbond_atom_site_label_H
_geom_hbond_atom_site_label_A
_geom_hbond_distance_DH
_geom_hbond_distance_HA
_geom_hbond_distance_DA
_geom_hbond_angle_DHA
_geom_hbond_site_symmetry_A
_geom_hbond_publ_flag
C11 H11A S1 0.97 2.82 3.358(11) 115.8 . yes
C11 H11B N1 0.97 2.52 3.148(18) 122.4 . yes
C12 H12B S1 0.97 2.99 3.633(9) 124.7 3_556 yes
C15 H15 O13 0.93 2.42 3.29(2) 155.8 . yes
C16 H16 O5 0.93 2.98 3.54(11) 120.0 8_656 yes
C11 H11A S1 0.97 2.82 3.358(11) 115.8 . yes
C11 H11B N1 0.97 2.52 3.148(18) 122.4 . yes
C12 H12B S1 0.97 2.99 3.633(9) 124.7 3_556 yes
C15 H15 O13 0.93 2.42 3.29(2) 155.8 . yes
C16 H16 O5 0.93 2.98 3.54(11) 120.0 8_656 yes
